data_4072134
loop_
_publ_author_name
'Klahn, Marcus'
'Arndt, Perdita'
'Spannenberg, Anke'
'Gans\"auer, Andreas'
'Rosenthal, Uwe'

_publ_section_title
;
 Menthyl-Substituted Group 4 Metallocene Dihalides
;
_journal_issue 22
_journal_name_full Organometallics
_journal_page_first 5846
_journal_paper_doi 10.1021/om800605x
_journal_volume 27
_journal_year 2008
_chemical_formula_sum 'C42 H54 Cl2 Zr'
_chemical_formula_weight 720.97
_chemical_name_systematic
; 
 ? 
;
_space_group_IT_number 18
_symmetry_cell_setting orthorhombic
_symmetry_space_group_name_Hall 'P 2 2ab'
_symmetry_space_group_name_H-M 'P 21 21 2'
_atom_sites_solution_hydrogens geom
_atom_sites_solution_primary direct
_atom_sites_solution_secondary difmap
_audit_creation_method SHELXL-97
_cell_angle_alpha 90.00
_cell_angle_beta 90.00
_cell_angle_gamma 90.00
_cell_formula_units_Z 2
_cell_length_a 13.362(3)
_cell_length_b 25.112(5)
_cell_length_c 6.5155(13)
_cell_measurement_reflns_used all
_cell_measurement_temperature 200(2)
_cell_volume 2186.3(8)
_computing_data_collection STOE-X-AREA
_computing_molecular_graphics XP
_computing_structure_refinement 'SHELXL-97 (Sheldrick, 1997)'
_computing_structure_solution 'SHELXS-97 (Sheldrick, 1990)'
_diffrn_ambient_temperature 200(2)
_diffrn_measured_fraction_theta_full 0.998
_diffrn_measured_fraction_theta_max 0.998
_diffrn_measurement_device_type 'STOE-IPDS II'
_diffrn_radiation_monochromator graphite
_diffrn_radiation_source 'fine-focus sealed tube'
_diffrn_radiation_type MoK\a
_diffrn_radiation_wavelength 0.71073
_diffrn_reflns_av_R_equivalents 0.0602
_diffrn_reflns_av_sigmaI/netI 0.0451
_diffrn_reflns_limit_h_max 16
_diffrn_reflns_limit_h_min -16
_diffrn_reflns_limit_k_max 30
_diffrn_reflns_limit_k_min -30
_diffrn_reflns_limit_l_max 7
_diffrn_reflns_limit_l_min -7
_diffrn_reflns_number 28519
_diffrn_reflns_theta_full 25.48
_diffrn_reflns_theta_max 25.48
_diffrn_reflns_theta_min 1.62
_exptl_absorpt_coefficient_mu 0.397
_exptl_absorpt_correction_type none
_exptl_crystal_colour colourless
_exptl_crystal_density_diffrn 1.095
_exptl_crystal_density_method 'not measured'
_exptl_crystal_description prism
_exptl_crystal_F_000 760
_exptl_crystal_size_max 0.5
_exptl_crystal_size_mid 0.3
_exptl_crystal_size_min 0.2
_refine_diff_density_max 0.487
_refine_diff_density_min -0.337
_refine_diff_density_rms 0.048
_refine_ls_abs_structure_details 'Flack H D (1983), Acta Cryst. A39, 876-881'
_refine_ls_abs_structure_Flack -0.03(5)
_refine_ls_extinction_method none
_refine_ls_goodness_of_fit_ref 0.928
_refine_ls_hydrogen_treatment constr
_refine_ls_matrix_type full
_refine_ls_number_parameters 204
_refine_ls_number_reflns 4052
_refine_ls_number_restraints 10
_refine_ls_restrained_S_all 0.932
_refine_ls_R_factor_all 0.0439
_refine_ls_R_factor_gt 0.0341
_refine_ls_shift/su_max 0.000
_refine_ls_shift/su_mean 0.000
_refine_ls_structure_factor_coef Fsqd
_refine_ls_weighting_details 'calc w=1/[\s^2^(Fo^2^)+(0.0403P)^2^+0.0000P] where P=(Fo^2^+2Fc^2^)/3'
_refine_ls_weighting_scheme calc
_refine_ls_wR_factor_gt 0.0703
_refine_ls_wR_factor_ref 0.0720
_reflns_number_gt 3288
_reflns_number_total 4052
_reflns_threshold_expression >2sigma(I)
_cod_data_source_file om800605x_si_001.cif
_cod_data_source_block ks688o
_cod_original_sg_symbol_H-M P2(1)2(1)2
_cod_database_code 4072134

loop_
_symmetry_equiv_pos_as_xyz
'x, y, z'
'-x, -y, z'
'-x+1/2, y+1/2, -z'
'x+1/2, -y+1/2, -z'

loop_
_atom_site_label
_atom_site_type_symbol
_atom_site_fract_x
_atom_site_fract_y
_atom_site_fract_z
_atom_site_U_iso_or_equiv
_atom_site_adp_type
_atom_site_occupancy
_atom_site_symmetry_multiplicity
_atom_site_calc_flag
_atom_site_refinement_flags
C1 C 0.5157(2) 0.40449(10) 0.1217(4) 0.0419(7) Uani 1 1 d D
C2 C 0.53953(18) 0.43990(9) 0.2795(5) 0.0427(7) Uani 1 1 d D
H2 H 0.5021 0.4448 0.4020 0.051 Uiso 1 1 calc R
C3 C 0.6278(2) 0.46719(12) 0.2283(6) 0.0601(10) Uani 1 1 d D
H3 H 0.6605 0.4933 0.3097 0.072 Uiso 1 1 calc R
C4 C 0.6584(2) 0.44906(11) 0.0370(6) 0.0746(13) Uani 1 1 d D
H4 H 0.7166 0.4602 -0.0351 0.090 Uiso 1 1 calc R
C5 C 0.5886(2) 0.41166(11) -0.0305(6) 0.0645(10) Uani 1 1 d D
H5 H 0.5902 0.3939 -0.1592 0.077 Uiso 1 1 calc R
C6 C 0.4314(2) 0.36370(11) 0.1270(5) 0.0425(7) Uani 1 1 d .
H6A H 0.4189 0.3518 -0.0172 0.051 Uiso 1 1 calc R
C7 C 0.4605(2) 0.31380(11) 0.2549(5) 0.0474(7) Uani 1 1 d .
H7A H 0.4743 0.3265 0.3976 0.057 Uiso 1 1 calc R
C8 C 0.3685(3) 0.27658(13) 0.2684(7) 0.0633(9) Uani 1 1 d .
H8A H 0.3542 0.2620 0.1302 0.076 Uiso 1 1 calc R
H8B H 0.3847 0.2463 0.3596 0.076 Uiso 1 1 calc R
C9 C 0.2757(3) 0.30403(14) 0.3483(6) 0.0633(10) Uani 1 1 d .
H9A H 0.2198 0.2782 0.3523 0.076 Uiso 1 1 calc R
H9B H 0.2881 0.3165 0.4902 0.076 Uiso 1 1 calc R
C10 C 0.2464(2) 0.35056(13) 0.2173(6) 0.0579(9) Uani 1 1 d .
H10A H 0.2319 0.3374 0.0755 0.070 Uiso 1 1 calc R
C11 C 0.3345(2) 0.38921(12) 0.2070(5) 0.0477(7) Uani 1 1 d .
H11A H 0.3468 0.4037 0.3459 0.057 Uiso 1 1 calc R
H11B H 0.3163 0.4193 0.1164 0.057 Uiso 1 1 calc R
C12 C 0.1533(3) 0.37890(18) 0.2989(10) 0.0941(17) Uani 1 1 d .
H12A H 0.0973 0.3538 0.3040 0.141 Uiso 1 1 calc R
H12B H 0.1363 0.4086 0.2079 0.141 Uiso 1 1 calc R
H12C H 0.1668 0.3925 0.4372 0.141 Uiso 1 1 calc R
C13 C 0.5554(3) 0.28318(12) 0.1831(5) 0.0519(8) Uani 1 1 d .
C14 C 0.5478(3) 0.27059(13) -0.0473(5) 0.0606(9) Uani 1 1 d .
H14A H 0.6076 0.2510 -0.0911 0.091 Uiso 1 1 calc R
H14B H 0.5427 0.3039 -0.1250 0.091 Uiso 1 1 calc R
H14C H 0.4882 0.2488 -0.0727 0.091 Uiso 1 1 calc R
C15 C 0.5634(3) 0.22879(13) 0.2949(6) 0.0681(10) Uani 1 1 d .
H15A H 0.6230 0.2098 0.2468 0.102 Uiso 1 1 calc R
H15B H 0.5037 0.2074 0.2654 0.102 Uiso 1 1 calc R
H15C H 0.5684 0.2347 0.4432 0.102 Uiso 1 1 calc R
C16 C 0.6530(2) 0.31174(12) 0.2380(6) 0.0514(8) Uani 1 1 d .
C17 C 0.7327(3) 0.31598(14) 0.1008(6) 0.0669(10) Uani 1 1 d .
H17A H 0.7250 0.3032 -0.0355 0.080 Uiso 1 1 calc R
C18 C 0.8216(3) 0.33824(17) 0.1587(8) 0.0790(12) Uani 1 1 d .
H18A H 0.8748 0.3401 0.0622 0.095 Uiso 1 1 calc R
C19 C 0.8358(3) 0.35790(16) 0.3528(8) 0.0762(13) Uani 1 1 d .
H19A H 0.8976 0.3740 0.3902 0.091 Uiso 1 1 calc R
C20 C 0.7581(2) 0.35389(12) 0.4940(8) 0.0658(8) Uani 1 1 d .
H20A H 0.7667 0.3668 0.6300 0.079 Uiso 1 1 calc R
C21 C 0.6690(3) 0.33123(13) 0.4358(5) 0.0581(9) Uani 1 1 d .
H21A H 0.6165 0.3287 0.5336 0.070 Uiso 1 1 calc R
Cl1 Cl 0.61109(8) 0.54261(5) -0.26313(13) 0.0780(3) Uani 1 1 d .
Zr1 Zr 0.5000 0.5000 -0.01334(6) 0.03666(10) Uani 1 2 d S

loop_
_atom_site_aniso_label
_atom_site_aniso_U_11
_atom_site_aniso_U_22
_atom_site_aniso_U_33
_atom_site_aniso_U_23
_atom_site_aniso_U_13
_atom_site_aniso_U_12
C1 0.037(2) 0.0339(13) 0.0549(15) -0.0037(11) 0.0143(15) 0.0033(13)
C2 0.0397(15) 0.0344(14) 0.0540(18) 0.0032(13) -0.0052(13) 0.0038(11)
C3 0.0369(17) 0.0419(18) 0.102(3) 0.021(2) -0.011(2) -0.0006(14)
C4 0.0444(17) 0.0421(16) 0.137(4) 0.006(2) 0.040(3) 0.0011(13)
C5 0.070(2) 0.0393(15) 0.084(3) -0.0136(18) 0.041(2) -0.0029(14)
C6 0.0486(18) 0.0373(15) 0.0415(16) -0.0077(13) 0.0066(13) -0.0087(13)
C7 0.0567(18) 0.0414(15) 0.0440(16) -0.0006(14) 0.0017(14) -0.0150(13)
C8 0.068(2) 0.0453(19) 0.077(2) 0.0080(18) 0.005(2) -0.0195(17)
C9 0.055(2) 0.061(2) 0.074(2) 0.0055(18) 0.0134(19) -0.0236(18)
C10 0.0432(18) 0.059(2) 0.072(2) -0.0057(18) 0.0066(18) -0.0127(15)
C11 0.0420(17) 0.0459(17) 0.0551(19) -0.0068(15) 0.0083(15) -0.0088(13)
C12 0.053(2) 0.088(3) 0.141(5) 0.003(3) 0.028(3) -0.013(2)
C13 0.065(2) 0.0398(17) 0.051(2) -0.0004(14) 0.0058(16) 0.0016(16)
C14 0.071(2) 0.0485(16) 0.063(3) -0.0151(16) 0.0052(17) 0.0053(15)
C15 0.076(2) 0.0417(18) 0.086(3) 0.0081(18) -0.009(2) -0.0022(17)
C16 0.060(2) 0.0388(17) 0.056(2) 0.0008(16) 0.0091(17) 0.0041(14)
C17 0.060(2) 0.065(2) 0.075(2) -0.0056(19) 0.0149(19) 0.0066(19)
C18 0.056(3) 0.078(3) 0.103(4) 0.004(2) 0.023(2) 0.007(2)
C19 0.055(2) 0.061(3) 0.113(4) 0.000(2) -0.010(2) 0.0003(19)
C20 0.0577(19) 0.0624(19) 0.077(2) 0.000(2) -0.006(3) 0.0008(15)
C21 0.061(2) 0.0530(18) 0.061(2) 0.0022(16) -0.0004(16) -0.0020(16)
Cl1 0.0798(6) 0.1200(8) 0.0343(4) 0.0141(5) -0.0004(4) -0.0518(6)
Zr1 0.04195(17) 0.04051(16) 0.02752(17) 0.000 0.000 -0.0098(2)

loop_
_atom_type_symbol
_atom_type_description
_atom_type_scat_dispersion_real
_atom_type_scat_dispersion_imag
_atom_type_scat_source
C C 0.0033 0.0016 'International Tables Vol C Tables 4.2.6.8 and 6.1.1.4'
H H 0.0000 0.0000 'International Tables Vol C Tables 4.2.6.8 and 6.1.1.4'
Cl Cl 0.1484 0.1585 'International Tables Vol C Tables 4.2.6.8 and 6.1.1.4'
Zr Zr -2.9673 0.5597 'International Tables Vol C Tables 4.2.6.8 and 6.1.1.4'

loop_
_geom_angle_atom_site_label_1
_geom_angle_atom_site_label_2
_geom_angle_atom_site_label_3
_geom_angle
_geom_angle_site_symmetry_1
_geom_angle_site_symmetry_3
C2 C1 C5 106.3(2) . .
C2 C1 C6 125.5(2) . .
C5 C1 C6 128.1(2) . .
C2 C1 Zr1 71.07(15) . .
C5 C1 Zr1 72.17(16) . .
C6 C1 Zr1 125.2(2) . .
C1 C2 C3 109.1(3) . .
C1 C2 Zr1 76.88(16) . .
C3 C2 Zr1 72.55(17) . .
C4 C3 C2 107.5(3) . .
C4 C3 Zr1 74.94(19) . .
C2 C3 Zr1 74.53(17) . .
C3 C4 C5 107.9(3) . .
C3 C4 Zr1 72.54(18) . .
C5 C4 Zr1 74.73(18) . .
C4 C5 C1 109.2(3) . .
C4 C5 Zr1 72.96(17) . .
C1 C5 Zr1 75.80(16) . .
C1 C6 C11 110.5(2) . .
C1 C6 C7 111.7(3) . .
C11 C6 C7 111.4(3) . .
C8 C7 C6 108.6(3) . .
C8 C7 C13 111.5(2) . .
C6 C7 C13 116.2(3) . .
C9 C8 C7 113.3(3) . .
C10 C9 C8 112.0(3) . .
C9 C10 C11 108.6(3) . .
C9 C10 C12 112.2(3) . .
C11 C10 C12 110.3(3) . .
C10 C11 C6 113.6(2) . .
C16 C13 C14 112.4(3) . .
C16 C13 C15 104.1(3) . .
C14 C13 C15 106.4(3) . .
C16 C13 C7 113.1(2) . .
C14 C13 C7 110.0(3) . .
C15 C13 C7 110.5(3) . .
C21 C16 C17 116.6(3) . .
C21 C16 C13 120.7(3) . .
C17 C16 C13 122.4(3) . .
C18 C17 C16 121.2(4) . .
C17 C18 C19 121.5(4) . .
C18 C19 C20 118.7(4) . .
C21 C20 C19 119.7(4) . .
C20 C21 C16 122.2(4) . .
Cl1 Zr1 Cl1 96.70(5) 2_665 .
Cl1 Zr1 C3 134.30(8) 2_665 .
Cl1 Zr1 C3 98.68(7) . .
Cl1 Zr1 C3 98.68(7) 2_665 2_665
Cl1 Zr1 C3 134.30(8) . 2_665
C3 Zr1 C3 100.57(17) . 2_665
Cl1 Zr1 C2 111.91(6) 2_665 .
Cl1 Zr1 C2 130.21(7) . .
C3 Zr1 C2 32.92(6) . .
C3 Zr1 C2 81.95(12) 2_665 .
Cl1 Zr1 C2 130.21(7) 2_665 2_665
Cl1 Zr1 C2 111.91(6) . 2_665
C3 Zr1 C2 81.95(12) . 2_665
C3 Zr1 C2 32.92(6) 2_665 2_665
C2 Zr1 C2 79.92(12) . 2_665
Cl1 Zr1 C4 78.30(9) 2_665 2_665
Cl1 Zr1 C4 112.19(8) . 2_665
C3 Zr1 C4 132.47(17) . 2_665
C3 Zr1 C4 32.52(7) 2_665 2_665
C2 Zr1 C4 112.96(11) . 2_665
C2 Zr1 C4 53.73(11) 2_665 2_665
Cl1 Zr1 C4 112.19(8) 2_665 .
Cl1 Zr1 C4 78.30(9) . .
C3 Zr1 C4 32.52(7) . .
C3 Zr1 C4 132.47(17) 2_665 .
C2 Zr1 C4 53.73(11) . .
C2 Zr1 C4 112.96(11) 2_665 .
C4 Zr1 C4 164.89(19) 2_665 .
Cl1 Zr1 C5 82.56(9) 2_665 .
Cl1 Zr1 C5 94.04(7) . .
C3 Zr1 C5 53.69(12) . .
C3 Zr1 C5 130.46(11) 2_665 .
C2 Zr1 C5 53.13(11) . .
C2 Zr1 C5 131.92(11) 2_665 .
C4 Zr1 C5 148.96(6) 2_665 .
C4 Zr1 C5 32.31(7) . .
Cl1 Zr1 C5 94.04(7) 2_665 2_665
Cl1 Zr1 C5 82.56(9) . 2_665
C3 Zr1 C5 130.46(11) . 2_665
C3 Zr1 C5 53.69(12) 2_665 2_665
C2 Zr1 C5 131.92(11) . 2_665
C2 Zr1 C5 53.13(11) 2_665 2_665
C4 Zr1 C5 32.32(7) 2_665 2_665
C4 Zr1 C5 148.96(6) . 2_665
C5 Zr1 C5 174.90(18) . 2_665
Cl1 Zr1 C1 125.97(6) 2_665 2_665
Cl1 Zr1 C1 82.46(7) . 2_665
C3 Zr1 C1 98.63(10) . 2_665
C3 Zr1 C1 53.93(10) 2_665 2_665
C2 Zr1 C1 108.75(9) . 2_665
C2 Zr1 C1 32.05(6) 2_665 2_665
C4 Zr1 C1 53.55(10) 2_665 2_665
C4 Zr1 C1 120.26(9) . 2_665
C5 Zr1 C1 151.45(10) . 2_665
C5 Zr1 C1 32.02(7) 2_665 2_665
Cl1 Zr1 C1 82.46(7) 2_665 .
Cl1 Zr1 C1 125.98(6) . .
C3 Zr1 C1 53.93(10) . .
C3 Zr1 C1 98.63(10) 2_665 .
C2 Zr1 C1 32.05(6) . .
C2 Zr1 C1 108.75(9) 2_665 .
C4 Zr1 C1 120.26(9) 2_665 .
C4 Zr1 C1 53.54(10) . .
C5 Zr1 C1 32.02(7) . .
C5 Zr1 C1 151.44(10) 2_665 .
C1 Zr1 C1 139.85(10) 2_665 .

loop_
_geom_bond_atom_site_label_1
_geom_bond_atom_site_label_2
_geom_bond_distance
_geom_bond_site_symmetry_2
C1 C2 1.397(3) .
C1 C5 1.402(3) .
C1 C6 1.523(4) .
C1 Zr1 2.563(3) .
C2 C3 1.404(3) .
C2 Zr1 2.490(3) .
C3 C4 1.389(3) .
C3 Zr1 2.464(3) .
C4 C5 1.395(3) .
C4 Zr1 2.495(3) .
C5 Zr1 2.517(3) .
C6 C11 1.536(4) .
C6 C7 1.554(4) .
C7 C8 1.547(4) .
C7 C13 1.555(4) .
C8 C9 1.511(5) .
C9 C10 1.499(5) .
C10 C11 1.527(4) .
C10 C12 1.528(5) .
C13 C16 1.531(5) .
C13 C14 1.537(5) .
C13 C15 1.552(5) .
C16 C21 1.395(5) .
C16 C17 1.395(5) .
C17 C18 1.366(6) .
C18 C19 1.371(6) .
C19 C20 1.391(6) .
C20 C21 1.373(5) .
Cl1 Zr1 2.4489(9) .
Zr1 Cl1 2.4489(9) 2_665
Zr1 C3 2.464(3) 2_665
Zr1 C2 2.490(3) 2_665
Zr1 C4 2.495(3) 2_665
Zr1 C5 2.517(3) 2_665
Zr1 C1 2.563(3) 2_665
